data_7214145
loop_
_publ_author_name
'Wang, Jin-Hua'
'Tang, Gui-Mei'
'Wang, Yong-Tao'
'Qin, Ting-Xiao'
'Ng, Seik Weng'

_publ_section_title
;
 Metal-directed assembly of coordination polymers with the versatile
 ligand 2-(1H-benzotriazol-1-yl) acetic acid: from discrete structures to
 two-dimensional networks
;
_journal_issue 13
_journal_name_full CrystEngComm
_journal_page_first 2660
_journal_paper_doi 10.1039/c3ce42099j
_journal_volume 16
_journal_year 2014
_chemical_formula_moiety 'Mn (H2 O)2 (C8 H6 N3 O2)2'
_chemical_formula_sum 'C16 H16 Mn N6 O6'
_chemical_formula_weight 443.29
_chemical_name_systematic
; 
 ? 
;
_space_group_IT_number 14
_symmetry_cell_setting monoclinic
_symmetry_space_group_name_Hall '-P 2ybc'
_symmetry_space_group_name_H-M 'P 1 21/c 1'
_atom_sites_solution_hydrogens geom
_atom_sites_solution_primary direct
_atom_sites_solution_secondary difmap
_audit_creation_method SHELXL-97
_cell_angle_alpha 90.00
_cell_angle_beta 90.037(1)
_cell_angle_gamma 90.00
_cell_formula_units_Z 2
_cell_length_a 16.2735(18)
_cell_length_b 7.0113(8)
_cell_length_c 7.9722(9)
_cell_measurement_reflns_used 2487
_cell_measurement_temperature 293(2)
_cell_measurement_theta_max 24.576
_cell_measurement_theta_min 2.5034
_cell_volume 909.61(18)
_computing_structure_refinement 'SHELXL-97 (Sheldrick, 1997)'
_computing_structure_solution 'SHELXS-97 (Sheldrick, 1990)'
_diffrn_ambient_temperature 293(2)
_diffrn_measured_fraction_theta_full 0.989
_diffrn_measured_fraction_theta_max 0.989
_diffrn_measurement_device_type 'Bruker SMART APEX'
_diffrn_measurement_method '\w scans'
_diffrn_radiation_monochromator graphite
_diffrn_radiation_source 'fine-focus sealed tube'
_diffrn_radiation_type MoK\a
_diffrn_radiation_wavelength 0.71073
_diffrn_reflns_av_R_equivalents 0.0332
_diffrn_reflns_av_sigmaI/netI 0.0322
_diffrn_reflns_limit_h_max 21
_diffrn_reflns_limit_h_min -21
_diffrn_reflns_limit_k_max 9
_diffrn_reflns_limit_k_min -8
_diffrn_reflns_limit_l_max 10
_diffrn_reflns_limit_l_min -10
_diffrn_reflns_number 8007
_diffrn_reflns_theta_full 27.59
_diffrn_reflns_theta_max 27.59
_diffrn_reflns_theta_min 2.50
_diffrn_standards_decay_% 0
_diffrn_standards_interval_count 0
_diffrn_standards_interval_time 0
_diffrn_standards_number 0
_exptl_absorpt_coefficient_mu 0.775
_exptl_absorpt_correction_T_max 0.9265
_exptl_absorpt_correction_T_min 0.8007
_exptl_absorpt_correction_type multi-scan
_exptl_absorpt_process_details SADABS
_exptl_crystal_colour colorless
_exptl_crystal_density_diffrn 1.618
_exptl_crystal_density_method 'not measured'
_exptl_crystal_description prism
_exptl_crystal_F_000 454
_exptl_crystal_size_max 0.30
_exptl_crystal_size_mid 0.20
_exptl_crystal_size_min 0.10
_refine_diff_density_max 0.351
_refine_diff_density_min -0.349
_refine_diff_density_rms 0.050
_refine_ls_extinction_method none
_refine_ls_goodness_of_fit_ref 1.105
_refine_ls_hydrogen_treatment constr
_refine_ls_matrix_type full
_refine_ls_number_parameters 134
_refine_ls_number_reflns 2085
_refine_ls_number_restraints 0
_refine_ls_restrained_S_all 1.105
_refine_ls_R_factor_all 0.0402
_refine_ls_R_factor_gt 0.0312
_refine_ls_shift/su_max 0.001
_refine_ls_shift/su_mean 0.001
_refine_ls_structure_factor_coef Fsqd
_refine_ls_weighting_details 'calc w=1/[\s^2^(Fo^2^)+(0.0388P)^2^+0.2737P] where P=(Fo^2^+2Fc^2^)/3'
_refine_ls_weighting_scheme calc
_refine_ls_wR_factor_gt 0.0752
_refine_ls_wR_factor_ref 0.0866
_reflns_number_gt 1786
_reflns_number_total 2085
_reflns_threshold_expression >2sigma(I)
_cod_data_source_file c3ce42099j.txt
_cod_data_source_block compound_8
_cod_original_sg_symbol_H-M P21/c
_cod_database_code 7214145

loop_
_symmetry_equiv_pos_as_xyz
'x, y, z'
'-x, y+1/2, -z+1/2'
'-x, -y, -z'
'x, -y-1/2, z-1/2'

loop_
_atom_site_label
_atom_site_type_symbol
_atom_site_fract_x
_atom_site_fract_y
_atom_site_fract_z
_atom_site_U_iso_or_equiv
_atom_site_adp_type
_atom_site_occupancy
_atom_site_symmetry_multiplicity
_atom_site_calc_flag
_atom_site_refinement_flags
Mn1 Mn 0.5000 0.5000 0.5000 0.02474(14) Uani 1 2 d S
O1 O 0.58531(12) 0.5437(3) 0.7025(2) 0.0322(4) Uani 1 1 d .
O2 O 0.51631(10) 0.7181(3) 0.8897(2) 0.0324(4) Uani 1 1 d .
O1W O 0.39929(11) 0.6080(3) 0.6582(3) 0.0351(5) Uani 1 1 d .
H1 H 0.3678 0.6762 0.6001 0.053 Uiso 1 1 d R
H2 H 0.4189 0.6732 0.7371 0.053 Uiso 1 1 d R
N1 N 0.72673(14) 0.5551(3) 0.8813(3) 0.0336(5) Uani 1 1 d .
N2 N 0.73932(16) 0.3634(3) 0.8769(4) 0.0448(6) Uani 1 1 d .
N3 N 0.80867(16) 0.3296(4) 0.7996(4) 0.0503(7) Uani 1 1 d .
C1 C 0.57911(15) 0.6313(3) 0.8399(3) 0.0249(5) Uani 1 1 d .
C2 C 0.65311(16) 0.6316(4) 0.9553(3) 0.0351(6) Uani 1 1 d .
H2A H 0.6638 0.7616 0.9907 0.042 Uiso 1 1 calc R
H2B H 0.6400 0.5579 1.0547 0.042 Uiso 1 1 calc R
C3 C 0.78901(16) 0.6476(4) 0.8027(3) 0.0313(6) Uani 1 1 d .
C4 C 0.80599(18) 0.8401(4) 0.7747(4) 0.0411(7) Uani 1 1 d .
H4 H 0.7703 0.9362 0.8089 0.049 Uiso 1 1 calc R
C5 C 0.8776(2) 0.8787(5) 0.6948(4) 0.0483(8) Uani 1 1 d .
H5 H 0.8915 1.0054 0.6750 0.058 Uiso 1 1 calc R
C6 C 0.9321(2) 0.7338(6) 0.6401(5) 0.0546(9) Uani 1 1 d .
H6 H 0.9800 0.7669 0.5836 0.066 Uiso 1 1 calc R
C7 C 0.9149(2) 0.5453(5) 0.6698(5) 0.0512(9) Uani 1 1 d .
H7 H 0.9510 0.4495 0.6369 0.061 Uiso 1 1 calc R
C8 C 0.84159(19) 0.5027(4) 0.7509(4) 0.0389(7) Uani 1 1 d .

loop_
_atom_site_aniso_label
_atom_site_aniso_U_11
_atom_site_aniso_U_22
_atom_site_aniso_U_33
_atom_site_aniso_U_23
_atom_site_aniso_U_13
_atom_site_aniso_U_12
Mn1 0.0279(2) 0.0229(2) 0.0235(2) 0.0012(2) -0.0025(3) -0.0008(2)
O1 0.0327(10) 0.0358(10) 0.0281(10) -0.0051(8) -0.0041(8) 0.0023(8)
O2 0.0315(10) 0.0304(9) 0.0353(9) -0.0093(8) -0.0035(8) 0.0029(7)
O1W 0.0346(10) 0.0357(11) 0.0352(10) -0.0076(8) 0.0002(9) 0.0015(8)
N1 0.0331(12) 0.0289(11) 0.0387(13) -0.0042(10) -0.0062(10) 0.0029(9)
N2 0.0427(14) 0.0331(13) 0.0586(17) -0.0020(12) -0.0025(13) 0.0028(11)
N3 0.0466(16) 0.0338(15) 0.071(2) -0.0049(14) -0.0013(14) 0.0086(12)
C1 0.0291(12) 0.0190(11) 0.0265(12) 0.0026(10) -0.0018(10) -0.0033(9)
C2 0.0304(14) 0.0425(16) 0.0324(15) -0.0056(11) -0.0032(11) 0.0031(12)
C3 0.0279(13) 0.0324(14) 0.0336(14) -0.0049(12) -0.0075(11) 0.0019(11)
C4 0.0415(17) 0.0367(17) 0.0451(17) -0.0061(14) -0.0099(14) 0.0065(13)
C5 0.0544(19) 0.0418(17) 0.049(2) 0.0011(15) -0.0024(16) -0.0069(14)
C6 0.0422(16) 0.060(2) 0.061(2) -0.0034(18) 0.0050(17) -0.0056(16)
C7 0.0393(17) 0.054(2) 0.060(2) -0.0107(17) 0.0036(16) 0.0088(14)
C8 0.0382(16) 0.0362(16) 0.0421(17) -0.0074(13) -0.0031(12) 0.0070(12)

loop_
_atom_type_symbol
_atom_type_description
_atom_type_scat_dispersion_real
_atom_type_scat_dispersion_imag
_atom_type_scat_source
C C 0.0033 0.0016 'International Tables Vol C Tables 4.2.6.8 and 6.1.1.4'
H H 0.0000 0.0000 'International Tables Vol C Tables 4.2.6.8 and 6.1.1.4'
N N 0.0061 0.0033 'International Tables Vol C Tables 4.2.6.8 and 6.1.1.4'
O O 0.0106 0.0060 'International Tables Vol C Tables 4.2.6.8 and 6.1.1.4'
Mn Mn 0.3368 0.7283 'International Tables Vol C Tables 4.2.6.8 and 6.1.1.4'

loop_
_geom_angle_atom_site_label_1
_geom_angle_atom_site_label_2
_geom_angle_atom_site_label_3
_geom_angle
_geom_angle_site_symmetry_1
_geom_angle_site_symmetry_3
O1 Mn1 O1 179.999(1) . 3_666
O1 Mn1 O2 84.56(7) . 2_646
O1 Mn1 O2 95.44(7) 3_666 2_646
O1 Mn1 O2 95.44(7) . 4_575
O1 Mn1 O2 84.56(7) 3_666 4_575
O2 Mn1 O2 180.0 2_646 4_575
O1 Mn1 O1W 90.07(7) . .
O1 Mn1 O1W 89.93(7) 3_666 .
O2 Mn1 O1W 89.42(7) 2_646 .
O2 Mn1 O1W 90.59(7) 4_575 .
O1 Mn1 O1W 89.93(7) . 3_666
O1 Mn1 O1W 90.07(7) 3_666 3_666
O2 Mn1 O1W 90.58(7) 2_646 3_666
O2 Mn1 O1W 89.41(7) 4_575 3_666
O1W Mn1 O1W 179.998(1) . 3_666
C1 O1 Mn1 132.08(17) . .
C1 O2 Mn1 131.84(16) . 2_656
Mn1 O1W H1 109.5 . .
Mn1 O1W H2 109.5 . .
H1 O1W H2 109.5 . .
C3 N1 N2 110.4(2) . .
C3 N1 C2 129.3(2) . .
N2 N1 C2 120.3(2) . .
N3 N2 N1 108.7(2) . .
N2 N3 C8 108.0(2) . .
O2 C1 O1 125.3(2) . .
O2 C1 C2 117.0(2) . .
O1 C1 C2 117.7(2) . .
N1 C2 C1 114.3(2) . .
N1 C2 H2A 108.7 . .
C1 C2 H2A 108.7 . .
N1 C2 H2B 108.7 . .
C1 C2 H2B 108.7 . .
H2A C2 H2B 107.6 . .
N1 C3 C8 104.4(2) . .
N1 C3 C4 133.2(3) . .
C8 C3 C4 122.5(3) . .
C5 C4 C3 116.0(3) . .
C5 C4 H4 122.0 . .
C3 C4 H4 122.0 . .
C4 C5 C6 122.7(3) . .
C4 C5 H5 118.7 . .
C6 C5 H5 118.7 . .
C7 C6 C5 120.6(3) . .
C7 C6 H6 119.7 . .
C5 C6 H6 119.7 . .
C6 C7 C8 117.6(3) . .
C6 C7 H7 121.2 . .
C8 C7 H7 121.2 . .
N3 C8 C7 130.7(3) . .
N3 C8 C3 108.6(3) . .
C7 C8 C3 120.6(3) . .

loop_
_geom_bond_atom_site_label_1
_geom_bond_atom_site_label_2
_geom_bond_distance
_geom_bond_site_symmetry_2
Mn1 O1 2.1507(19) .
Mn1 O1 2.1507(19) 3_666
Mn1 O2 2.1798(18) 2_646
Mn1 O2 2.1799(18) 4_575
Mn1 O1W 2.2029(18) .
Mn1 O1W 2.2029(18) 3_666
O1 C1 1.259(3) .
O2 C1 1.254(3) .
O2 Mn1 2.1799(18) 2_656
O1W H1 0.8400 .
O1W H2 0.8400 .
N1 C3 1.357(4) .
N1 N2 1.360(3) .
N1 C2 1.439(3) .
N2 N3 1.308(4) .
N3 C8 1.382(4) .
C1 C2 1.515(3) .
C2 H2A 0.9700 .
C2 H2B 0.9700 .
C3 C8 1.391(4) .
C3 C4 1.396(4) .
C4 C5 1.356(4) .
C4 H4 0.9300 .
C5 C6 1.418(5) .
C5 H5 0.9300 .
C6 C7 1.372(5) .
C6 H6 0.9300 .
C7 C8 1.390(5) .
C7 H7 0.9300 .

loop_
_geom_hbond_atom_site_label_D
_geom_hbond_atom_site_label_H
_geom_hbond_atom_site_label_A
_geom_hbond_distance_DH
_geom_hbond_distance_HA
_geom_hbond_distance_DA
_geom_hbond_angle_DHA
_geom_hbond_site_symmetry_A
O1w H1 N2 0.84 2.19 2.894(3) 141.3 2_656
O1w H2 O2 0.84 2.02 2.761(3) 146.3 .
